data_7712560
loop_
_publ_author_name
'Icsel, Ceyda'
'Yilmaz, Veysel T.'
'Ayg\"un, Muhittin'
'Erkisa, Merve'
'Ulukaya, Engin'

_publ_section_title
;
 Water-soluble copper(II) 5-fluorouracil complexes bearing polypyridyl
 co-ligands: Synthesis, structures and anticancer activity
;
_journal_name_full 'Dalton Transactions'
_journal_paper_doi 10.1039/D3DT00363A
_journal_year 2023
_chemical_formula_moiety 'C19 H13 Cl Cu F N5 O2'
_chemical_formula_sum 'C19 H13 Cl Cu F N5 O2'
_chemical_formula_weight 461.33
_space_group_crystal_system monoclinic
_space_group_IT_number 14
_space_group_name_Hall '-P 2yn'
_space_group_name_H-M_alt 'P 1 21/n 1'
_atom_sites_solution_hydrogens geom
_atom_sites_solution_primary dual
_audit_creation_date 2021-12-17
_audit_creation_method
;
Olex2 1.3-alpha
(compiled 2020.09.11 svn.r3730fd0d for OlexSys, GUI svn.r6159)
;
_audit_update_record
;
2022-03-12 deposited with the CCDC.	2023-03-09 downloaded from the CCDC.
;
_cell_angle_alpha 90
_cell_angle_beta 91.472(8)
_cell_angle_gamma 90
_cell_formula_units_Z 4
_cell_length_a 11.6071(9)
_cell_length_b 13.0317(14)
_cell_length_c 12.3107(11)
_cell_measurement_reflns_used 2403
_cell_measurement_temperature 295(2)
_cell_measurement_theta_max 27.0360
_cell_measurement_theta_min 3.8400
_cell_volume 1861.5(3)
_computing_cell_refinement 'CrysAlisPro 1.171.38.43 (Rigaku OD, 2015)'
_computing_data_collection 'CrysAlisPro 1.171.38.43 (Rigaku OD, 2015)'
_computing_data_reduction 'CrysAlisPro 1.171.38.43 (Rigaku OD, 2015)'
_computing_molecular_graphics 'Olex2 1.3-alpha (Dolomanov et al., 2009)'
_computing_publication_material 'Olex2 1.3-alpha (Dolomanov et al., 2009)'
_computing_structure_refinement 'SHELXL 2018/3 (Sheldrick, 2015)'
_computing_structure_solution 'SHELXT 2018/2 (Sheldrick, 2018)'
_diffrn_ambient_temperature 295(2)
_diffrn_detector 'CCD plate'
_diffrn_detector_area_resol_mean 8.0667
_diffrn_detector_type Eos
_diffrn_measured_fraction_theta_full 0.997
_diffrn_measured_fraction_theta_max 0.997
_diffrn_measurement_details
;
List of Runs (angles in degrees, time in seconds):

  # Type    Start    End  Width  t~exp~   \w     \q     \k     \f   Frames
#--------------------------------------------------------------------------
  1  \w      5.00  49.00   1.00   10.10    --   20.23 -99.00  90.00   44
  2  \w    -21.00  11.00   1.00   10.10    --  -22.26 -99.00 -30.00   32
  3  \w    -20.00  21.00   1.00   10.10    --  -22.26 -99.00-180.00   41
  4  \w    -95.00  20.00   1.00   10.10    --  -22.26   0.00   0.00  115
;
_diffrn_measurement_device 'four-circle diffractometer'
_diffrn_measurement_device_type 'Xcalibur, Eos'
_diffrn_measurement_method '\w scans'
_diffrn_orient_matrix_type 'CrysAlisPro convention (1999,Acta A55,543-557)'
_diffrn_orient_matrix_UB_11 -0.0196027000
_diffrn_orient_matrix_UB_12 -0.0325403000
_diffrn_orient_matrix_UB_13 -0.0428423000
_diffrn_orient_matrix_UB_21 -0.0320613000
_diffrn_orient_matrix_UB_22 0.0412717000
_diffrn_orient_matrix_UB_23 -0.0230796000
_diffrn_orient_matrix_UB_31 0.0481716000
_diffrn_orient_matrix_UB_32 0.0142783000
_diffrn_orient_matrix_UB_33 -0.0308781000
_diffrn_radiation_monochromator graphite
_diffrn_radiation_probe x-ray
_diffrn_radiation_type 'Mo K\a'
_diffrn_radiation_wavelength 0.71073
_diffrn_reflns_av_R_equivalents 0.0330
_diffrn_reflns_av_unetI/netI 0.0559
_diffrn_reflns_Laue_measured_fraction_full 0.997
_diffrn_reflns_Laue_measured_fraction_max 0.997
_diffrn_reflns_limit_h_max 13
_diffrn_reflns_limit_h_min -14
_diffrn_reflns_limit_k_max 15
_diffrn_reflns_limit_k_min -16
_diffrn_reflns_limit_l_max 15
_diffrn_reflns_limit_l_min -15
_diffrn_reflns_number 7139
_diffrn_reflns_point_group_measured_fraction_full 0.997
_diffrn_reflns_point_group_measured_fraction_max 0.997
_diffrn_reflns_theta_full 26.000
_diffrn_reflns_theta_max 26.370
_diffrn_reflns_theta_min 3.126
_diffrn_source 'fine-focus sealed X-ray tube'
_diffrn_source_type 'Enhance (Mo) X-ray Source'
_exptl_absorpt_coefficient_mu 1.354
_exptl_absorpt_correction_T_max 0.769
_exptl_absorpt_correction_T_min 0.666
_exptl_absorpt_correction_type analytical
_exptl_absorpt_process_details
;
CrysAlisPro 1.171.38.43 (Rigaku Oxford Diffraction, 2015)
Analytical numeric absorption correction using a multifaceted crystal
			model based on expressions derived by R.C. Clark & J.S. Reid.
(Clark, R. C. & Reid, J. S. (1995). Acta Cryst. A51, 887-897)
Empirical absorption correction using spherical harmonics,
 implemented in SCALE3 ABSPACK scaling algorithm.
;
_exptl_crystal_colour 'dark green'
_exptl_crystal_colour_modifier dark
_exptl_crystal_colour_primary green
_exptl_crystal_density_diffrn 1.646
_exptl_crystal_description block
_exptl_crystal_F_000 932
_exptl_crystal_size_max 0.43
_exptl_crystal_size_mid 0.367
_exptl_crystal_size_min 0.29
_refine_diff_density_max 0.505
_refine_diff_density_min -0.479
_refine_diff_density_rms 0.074
_refine_ls_extinction_method none
_refine_ls_goodness_of_fit_ref 1.077
_refine_ls_hydrogen_treatment constr
_refine_ls_matrix_type full
_refine_ls_number_parameters 262
_refine_ls_number_reflns 3800
_refine_ls_number_restraints 0
_refine_ls_restrained_S_all 1.077
_refine_ls_R_factor_all 0.0679
_refine_ls_R_factor_gt 0.0462
_refine_ls_shift/su_max 0.001
_refine_ls_shift/su_mean 0.000
_refine_ls_structure_factor_coef Fsqd
_refine_ls_weighting_details 'w=1/[\s^2^(Fo^2^)+(0.0449P)^2^+0.2973P] where P=(Fo^2^+2Fc^2^)/3'
_refine_ls_weighting_scheme calc
_refine_ls_wR_factor_gt 0.1032
_refine_ls_wR_factor_ref 0.1142
_reflns_Friedel_coverage 0.000
_reflns_number_gt 2856
_reflns_number_total 3800
_reflns_threshold_expression 'I > 2\s(I)'
_cod_data_source_file d3dt00363a2.cif
_cod_data_source_block Compound_V
_cod_original_sg_symbol_H-M 'P 21/n'
_cod_database_code 7712560
_shelx_shelxl_version_number 2018/3
_chemical_oxdiff_formula 'C19 H13 Cl Cu F N5 O2'
_shelx_space_group_comment
;
The symmetry employed for this shelxl refinement is uniquely defined
by the following loop, which should always be used as a source of
symmetry information in preference to the above space-group names.
They are only intended as comments.
;
_shelx_estimated_absorpt_t_max 0.695
_shelx_estimated_absorpt_t_min 0.594
_reflns_odcompleteness_completeness 99.77
_reflns_odcompleteness_iscentric 1
_reflns_odcompleteness_theta 26.32
_olex2_refinement_description
;
1. Fixed Uiso
 At 1.2 times of:
  All C(H) groups, All N(H) groups
2.a Aromatic/amide H refined with riding coordinates:
 N2(H2), C4(H4), C5(H5), C6(H6), C7(H7), C8(H8), C11(H11), C12(H12), C13(H13),
 C16(H16), C17(H17), C18(H18), C19(H19)
;
_olex2_submission_special_instructions 'No special instructions were received'
_oxdiff_exptl_absorpt_empirical_details
;
Empirical correction (ABSPACK) includes:
- Absorption correction using spherical harmonics
- Frame scaling
;
_oxdiff_exptl_absorpt_empirical_full_max 1.123
_oxdiff_exptl_absorpt_empirical_full_min 0.886

loop_
_space_group_symop_operation_xyz
'x, y, z'
'-x+1/2, y+1/2, -z+1/2'
'-x, -y, -z'
'x-1/2, -y-1/2, z-1/2'

loop_
_atom_site_label
_atom_site_type_symbol
_atom_site_fract_x
_atom_site_fract_y
_atom_site_fract_z
_atom_site_U_iso_or_equiv
_atom_site_adp_type
_atom_site_occupancy
_atom_site_site_symmetry_order
_atom_site_calc_flag
_atom_site_refinement_flags_posn
_atom_site_refinement_flags_adp
_atom_site_refinement_flags_occupancy
_atom_site_disorder_assembly
_atom_site_disorder_group
Cu1 Cu 0.78715(3) 0.71910(3) 0.56840(3) 0.03063(15) Uani 1 1 d . . . . .
Cl1 Cl 0.83116(8) 0.72231(8) 0.37067(7) 0.0437(3) Uani 1 1 d . . . . .
F1 F 0.42938(19) 0.9103(2) 0.37948(18) 0.0752(9) Uani 1 1 d . . . . .
O1 O 0.6111(2) 0.7218(2) 0.72591(19) 0.0449(7) Uani 1 1 d . . . . .
O2 O 0.3108(2) 0.8940(3) 0.5702(2) 0.0678(10) Uani 1 1 d . . . . .
N1 N 0.6291(2) 0.7704(2) 0.5512(2) 0.0318(7) Uani 1 1 d . . . . .
N2 N 0.4615(2) 0.8055(2) 0.6444(2) 0.0378(7) Uani 1 1 d . . . . .
H2 H 0.423630 0.798261 0.703029 0.045 Uiso 1 1 calc R U . . .
N3 N 0.8666(2) 0.8554(2) 0.6061(2) 0.0342(7) Uani 1 1 d . . . . .
N4 N 0.9374(2) 0.6699(2) 0.6190(2) 0.0314(6) Uani 1 1 d . . . . .
N5 N 0.7566(3) 0.5631(2) 0.5825(2) 0.0392(7) Uani 1 1 d . . . . .
C1 C 0.5713(3) 0.7634(3) 0.6447(3) 0.0308(8) Uani 1 1 d . . . . .
C2 C 0.4062(3) 0.8576(3) 0.5609(3) 0.0410(9) Uani 1 1 d . . . . .
C3 C 0.4758(3) 0.8613(3) 0.4666(3) 0.0411(9) Uani 1 1 d . . . . .
C4 C 0.5803(3) 0.8198(3) 0.4655(3) 0.0380(9) Uani 1 1 d . . . . .
H4 H 0.622067 0.825058 0.402251 0.046 Uiso 1 1 calc R U . . .
C5 C 0.8220(3) 0.9492(3) 0.6013(3) 0.0452(10) Uani 1 1 d . . . . .
H5 H 0.744285 0.956238 0.582485 0.054 Uiso 1 1 calc R U . . .
C6 C 0.8853(4) 1.0362(3) 0.6226(3) 0.0530(11) Uani 1 1 d . . . . .
H6 H 0.850910 1.100550 0.618913 0.064 Uiso 1 1 calc R U . . .
C7 C 0.9994(4) 1.0265(3) 0.6494(3) 0.0557(11) Uani 1 1 d . . . . .
H7 H 1.043814 1.084436 0.664515 0.067 Uiso 1 1 calc R U . . .
C8 C 1.0483(3) 0.9307(3) 0.6537(3) 0.0475(10) Uani 1 1 d . . . . .
H8 H 1.126502 0.923111 0.670301 0.057 Uiso 1 1 calc R U . . .
C9 C 0.9803(3) 0.8455(3) 0.6333(3) 0.0344(8) Uani 1 1 d . . . . .
C10 C 1.0206(3) 0.7389(3) 0.6391(3) 0.0342(8) Uani 1 1 d . . . . .
C11 C 1.1309(3) 0.7068(3) 0.6668(3) 0.0471(10) Uani 1 1 d . . . . .
H11 H 1.189223 0.754128 0.681381 0.056 Uiso 1 1 calc R U . . .
C12 C 1.1521(3) 0.6029(4) 0.6721(3) 0.0505(11) Uani 1 1 d . . . . .
H12 H 1.226373 0.579994 0.688748 0.061 Uiso 1 1 calc R U . . .
C13 C 1.0656(3) 0.5324(3) 0.6534(3) 0.0454(10) Uani 1 1 d . . . . .
H13 H 1.080040 0.462408 0.658827 0.054 Uiso 1 1 calc R U . . .
C14 C 0.9562(3) 0.5689(3) 0.6263(3) 0.0345(8) Uani 1 1 d . . . . .
C15 C 0.8516(3) 0.5077(3) 0.6070(3) 0.0353(8) Uani 1 1 d . . . . .
C16 C 0.8477(4) 0.4021(3) 0.6175(3) 0.0508(10) Uani 1 1 d . . . . .
H16 H 0.914370 0.365013 0.633771 0.061 Uiso 1 1 calc R U . . .
C17 C 0.7444(4) 0.3532(3) 0.6035(4) 0.0638(12) Uani 1 1 d . . . . .
H17 H 0.739993 0.282223 0.610172 0.077 Uiso 1 1 calc R U . . .
C18 C 0.6470(4) 0.4096(4) 0.5795(4) 0.0669(13) Uani 1 1 d . . . . .
H18 H 0.575746 0.377602 0.570811 0.080 Uiso 1 1 calc R U . . .
C19 C 0.6571(4) 0.5147(3) 0.5687(3) 0.0534(11) Uani 1 1 d . . . . .
H19 H 0.591493 0.552874 0.551014 0.064 Uiso 1 1 calc R U . . .

loop_
_atom_site_aniso_label
_atom_site_aniso_U_11
_atom_site_aniso_U_22
_atom_site_aniso_U_33
_atom_site_aniso_U_23
_atom_site_aniso_U_13
_atom_site_aniso_U_12
Cu1 0.0261(2) 0.0300(3) 0.0358(2) 0.00054(19) -0.00071(17) 0.00560(19)
Cl1 0.0453(5) 0.0523(6) 0.0338(5) 0.0005(4) 0.0086(4) 0.0157(5)
F1 0.0570(14) 0.119(3) 0.0499(14) 0.0337(15) 0.0051(11) 0.0389(16)
O1 0.0475(15) 0.0528(18) 0.0344(13) 0.0106(13) 0.0006(11) 0.0125(14)
O2 0.0363(14) 0.100(3) 0.0681(19) 0.0250(18) 0.0127(13) 0.0296(17)
N1 0.0259(14) 0.0393(18) 0.0303(14) 0.0032(13) 0.0032(11) 0.0051(14)
N2 0.0301(15) 0.052(2) 0.0321(15) 0.0041(14) 0.0102(12) 0.0052(15)
N3 0.0339(15) 0.0314(17) 0.0370(16) -0.0022(13) -0.0020(12) 0.0035(14)
N4 0.0313(15) 0.0311(16) 0.0318(15) -0.0014(13) -0.0002(12) 0.0081(14)
N5 0.0420(17) 0.0290(17) 0.0465(18) 0.0021(14) -0.0014(14) 0.0018(15)
C1 0.0316(17) 0.0294(19) 0.0314(18) -0.0015(15) -0.0005(14) 0.0009(16)
C2 0.0308(18) 0.052(3) 0.040(2) 0.0061(19) 0.0026(16) 0.0109(19)
C3 0.0356(19) 0.056(3) 0.0318(18) 0.0148(18) 0.0003(15) 0.0118(19)
C4 0.0333(18) 0.049(2) 0.0320(19) 0.0059(17) 0.0076(15) 0.0075(18)
C5 0.043(2) 0.039(2) 0.054(2) -0.0015(19) -0.0036(18) 0.012(2)
C6 0.065(3) 0.032(2) 0.062(3) -0.008(2) -0.006(2) 0.003(2)
C7 0.057(3) 0.042(3) 0.068(3) -0.018(2) 0.000(2) -0.007(2)
C8 0.034(2) 0.050(3) 0.058(2) -0.014(2) 0.0013(18) -0.003(2)
C9 0.0292(17) 0.039(2) 0.0346(18) -0.0070(16) 0.0031(14) 0.0011(17)
C10 0.0274(17) 0.044(2) 0.0314(18) -0.0053(17) -0.0003(14) 0.0030(17)
C11 0.034(2) 0.061(3) 0.046(2) -0.005(2) -0.0048(17) 0.009(2)
C12 0.033(2) 0.068(3) 0.050(2) -0.003(2) -0.0034(17) 0.018(2)
C13 0.049(2) 0.044(2) 0.043(2) 0.0034(19) 0.0008(18) 0.025(2)
C14 0.0400(19) 0.036(2) 0.0273(17) -0.0009(16) 0.0004(14) 0.0106(18)
C15 0.047(2) 0.0289(19) 0.0298(18) 0.0009(16) -0.0005(15) 0.0090(18)
C16 0.064(3) 0.033(2) 0.055(2) 0.007(2) -0.009(2) 0.007(2)
C17 0.085(3) 0.031(2) 0.075(3) 0.002(2) -0.012(3) -0.003(3)
C18 0.065(3) 0.048(3) 0.087(3) 0.003(3) -0.013(3) -0.015(3)
C19 0.049(2) 0.038(2) 0.073(3) 0.004(2) -0.014(2) -0.002(2)

loop_
_atom_type_symbol
_atom_type_description
_atom_type_scat_dispersion_real
_atom_type_scat_dispersion_imag
_atom_type_scat_source
C C 0.0033 0.0016 'International Tables Vol C Tables 4.2.6.8 and 6.1.1.4'
H H 0.0000 0.0000 'International Tables Vol C Tables 4.2.6.8 and 6.1.1.4'
Cl Cl 0.1484 0.1585 'International Tables Vol C Tables 4.2.6.8 and 6.1.1.4'
Cu Cu 0.3201 1.2651 'International Tables Vol C Tables 4.2.6.8 and 6.1.1.4'
F F 0.0171 0.0103 'International Tables Vol C Tables 4.2.6.8 and 6.1.1.4'
N N 0.0061 0.0033 'International Tables Vol C Tables 4.2.6.8 and 6.1.1.4'
O O 0.0106 0.0060 'International Tables Vol C Tables 4.2.6.8 and 6.1.1.4'

loop_
_exptl_crystal_face_index_h
_exptl_crystal_face_index_k
_exptl_crystal_face_index_l
_exptl_crystal_face_perp_dist
2 11 -14 0.1356
11 -10 8 0.1982
16 -4 0 0.1773
7 -7 -15 0.1495
13 10 -5 0.1629
9 14 4 0.1954
-11 0 13 0.1644
-16 0 5 0.1087
11 -13 -3 0.1341
-7 17 -1 0.1974
-1 0 17 0.2157
1 0 -17 0.1210
15 6 3 0.1786
-14 10 2 0.1309
13 -12 1 0.1468
6 -15 7 0.2135
-11 -14 1 0.2123
2 10 14 0.2183
-8 5 -14 0.1681
-14 0 10 0.1384
15 8 2 0.1641
-3 2 17 0.1981
-15 -5 5 0.1311
6 17 2 0.1957
12 2 11 0.2211
-8 -7 -14 0.1952

loop_
_geom_angle_atom_site_label_1
_geom_angle_atom_site_label_2
_geom_angle_atom_site_label_3
_geom_angle
_geom_angle_site_symmetry_1
_geom_angle_site_symmetry_3
_geom_angle_publ_flag
N1 Cu1 Cl1 95.94(8) . . ?
N1 Cu1 N3 98.25(12) . . ?
N1 Cu1 N5 100.52(12) . . ?
N3 Cu1 Cl1 95.98(8) . . ?
N3 Cu1 N5 155.29(11) . . ?
N4 Cu1 Cl1 96.49(8) . . ?
N4 Cu1 N1 167.54(11) . . ?
N4 Cu1 N3 79.53(12) . . ?
N4 Cu1 N5 78.67(12) . . ?
N5 Cu1 Cl1 97.91(8) . . ?
C1 N1 Cu1 111.7(2) . . ?
C4 N1 Cu1 128.4(2) . . ?
C4 N1 C1 119.4(3) . . ?
C1 N2 H2 116.3 . . ?
C2 N2 H2 116.3 . . ?
C2 N2 C1 127.4(3) . . ?
C5 N3 Cu1 127.9(3) . . ?
C5 N3 C9 118.2(3) . . ?
C9 N3 Cu1 113.7(2) . . ?
C10 N4 Cu1 118.3(2) . . ?
C14 N4 Cu1 119.3(3) . . ?
C14 N4 C10 122.2(3) . . ?
C15 N5 Cu1 113.8(2) . . ?
C19 N5 Cu1 127.4(3) . . ?
C19 N5 C15 118.8(3) . . ?
O1 C1 N1 122.9(3) . . ?
O1 C1 N2 120.5(3) . . ?
N1 C1 N2 116.6(3) . . ?
O2 C2 N2 122.1(3) . . ?
O2 C2 C3 126.7(3) . . ?
N2 C2 C3 111.1(3) . . ?
F1 C3 C2 116.0(3) . . ?
C4 C3 F1 122.1(3) . . ?
C4 C3 C2 121.9(3) . . ?
N1 C4 H4 118.3 . . ?
C3 C4 N1 123.5(3) . . ?
C3 C4 H4 118.3 . . ?
N3 C5 H5 118.5 . . ?
N3 C5 C6 123.0(4) . . ?
C6 C5 H5 118.5 . . ?
C5 C6 H6 120.6 . . ?
C7 C6 C5 118.9(4) . . ?
C7 C6 H6 120.6 . . ?
C6 C7 H7 120.3 . . ?
C6 C7 C8 119.5(4) . . ?
C8 C7 H7 120.3 . . ?
C7 C8 H8 120.3 . . ?
C7 C8 C9 119.3(4) . . ?
C9 C8 H8 120.3 . . ?
N3 C9 C8 121.0(3) . . ?
N3 C9 C10 114.1(3) . . ?
C8 C9 C10 124.9(3) . . ?
N4 C10 C9 113.6(3) . . ?
N4 C10 C11 120.2(4) . . ?
C11 C10 C9 126.2(4) . . ?
C10 C11 H11 120.9 . . ?
C12 C11 C10 118.2(4) . . ?
C12 C11 H11 120.9 . . ?
C11 C12 H12 119.4 . . ?
C13 C12 C11 121.3(4) . . ?
C13 C12 H12 119.4 . . ?
C12 C13 H13 120.9 . . ?
C12 C13 C14 118.1(4) . . ?
C14 C13 H13 120.9 . . ?
N4 C14 C13 119.9(4) . . ?
N4 C14 C15 113.0(3) . . ?
C13 C14 C15 127.0(3) . . ?
N5 C15 C14 114.5(3) . . ?
N5 C15 C16 121.7(4) . . ?
C16 C15 C14 123.7(3) . . ?
C15 C16 H16 120.5 . . ?
C17 C16 C15 118.9(4) . . ?
C17 C16 H16 120.5 . . ?
C16 C17 H17 120.2 . . ?
C16 C17 C18 119.5(4) . . ?
C18 C17 H17 120.2 . . ?
C17 C18 H18 120.7 . . ?
C17 C18 C19 118.7(4) . . ?
C19 C18 H18 120.7 . . ?
N5 C19 C18 122.3(4) . . ?
N5 C19 H19 118.8 . . ?
C18 C19 H19 118.8 . . ?

loop_
_geom_bond_atom_site_label_1
_geom_bond_atom_site_label_2
_geom_bond_distance
_geom_bond_site_symmetry_2
_geom_bond_publ_flag
Cu1 Cl1 2.5004(9) . ?
Cu1 N1 1.959(3) . ?
Cu1 N3 2.049(3) . ?
Cu1 N4 1.946(3) . ?
Cu1 N5 2.072(3) . ?
F1 C3 1.348(4) . ?
O1 C1 1.218(4) . ?
O2 C2 1.213(4) . ?
N1 C1 1.350(4) . ?
N1 C4 1.348(4) . ?
N2 H2 0.8600 . ?
N2 C1 1.387(4) . ?
N2 C2 1.376(4) . ?
N3 C5 1.329(5) . ?
N3 C9 1.359(4) . ?
N4 C10 1.338(4) . ?
N4 C14 1.337(4) . ?
N5 C15 1.345(4) . ?
N5 C19 1.324(5) . ?
C2 C3 1.432(5) . ?
C3 C4 1.329(5) . ?
C4 H4 0.9300 . ?
C5 H5 0.9300 . ?
C5 C6 1.373(5) . ?
C6 H6 0.9300 . ?
C6 C7 1.362(6) . ?
C7 H7 0.9300 . ?
C7 C8 1.373(6) . ?
C8 H8 0.9300 . ?
C8 C9 1.381(5) . ?
C9 C10 1.467(5) . ?
C10 C11 1.380(5) . ?
C11 H11 0.9300 . ?
C11 C12 1.378(6) . ?
C12 H12 0.9300 . ?
C12 C13 1.376(5) . ?
C13 H13 0.9300 . ?
C13 C14 1.389(5) . ?
C14 C15 1.467(5) . ?
C15 C16 1.383(5) . ?
C16 H16 0.9300 . ?
C16 C17 1.365(6) . ?
C17 H17 0.9300 . ?
C17 C18 1.374(6) . ?
C18 H18 0.9300 . ?
C18 C19 1.382(6) . ?
C19 H19 0.9300 . ?

loop_
_geom_hbond_atom_site_label_D
_geom_hbond_atom_site_label_H
_geom_hbond_atom_site_label_A
_geom_hbond_distance_DH
_geom_hbond_distance_HA
_geom_hbond_distance_DA
_geom_hbond_angle_DHA
_geom_hbond_site_symmetry_A
_geom_hbond_publ_flag
N2 H2 Cl1 0.86 2.37 3.224(3) 176.3 4_576 yes

loop_
_geom_torsion_atom_site_label_1
_geom_torsion_atom_site_label_2
_geom_torsion_atom_site_label_3
_geom_torsion_atom_site_label_4
_geom_torsion
_geom_torsion_site_symmetry_1
_geom_torsion_site_symmetry_2
_geom_torsion_site_symmetry_3
_geom_torsion_site_symmetry_4
_geom_torsion_publ_flag
Cu1 N1 C1 O1 -5.9(4) . . . . ?
Cu1 N1 C1 N2 174.8(2) . . . . ?
Cu1 N1 C4 C3 -172.5(3) . . . . ?
Cu1 N3 C5 C6 -176.1(3) . . . . ?
Cu1 N3 C9 C8 175.5(3) . . . . ?
Cu1 N3 C9 C10 -4.9(4) . . . . ?
Cu1 N4 C10 C9 7.7(4) . . . . ?
Cu1 N4 C10 C11 -174.9(2) . . . . ?
Cu1 N4 C14 C13 174.6(2) . . . . ?
Cu1 N4 C14 C15 -7.4(4) . . . . ?
Cu1 N5 C15 C14 4.0(4) . . . . ?
Cu1 N5 C15 C16 -178.8(3) . . . . ?
Cu1 N5 C19 C18 179.6(3) . . . . ?
F1 C3 C4 N1 179.9(4) . . . . ?
O2 C2 C3 F1 -0.3(7) . . . . ?
O2 C2 C3 C4 179.1(4) . . . . ?
N2 C2 C3 F1 179.7(3) . . . . ?
N2 C2 C3 C4 -1.0(6) . . . . ?
N3 C5 C6 C7 0.5(6) . . . . ?
N3 C9 C10 N4 -1.4(4) . . . . ?
N3 C9 C10 C11 -178.7(3) . . . . ?
N4 C10 C11 C12 0.4(5) . . . . ?
N4 C14 C15 N5 1.7(4) . . . . ?
N4 C14 C15 C16 -175.4(3) . . . . ?
N5 C15 C16 C17 -0.6(6) . . . . ?
C1 N1 C4 C3 -1.3(6) . . . . ?
C1 N2 C2 O2 -177.9(4) . . . . ?
C1 N2 C2 C3 2.2(5) . . . . ?
C2 N2 C1 O1 177.7(4) . . . . ?
C2 N2 C1 N1 -2.9(5) . . . . ?
C2 C3 C4 N1 0.6(7) . . . . ?
C4 N1 C1 O1 -178.4(3) . . . . ?
C4 N1 C1 N2 2.2(5) . . . . ?
C5 N3 C9 C8 -1.0(5) . . . . ?
C5 N3 C9 C10 178.6(3) . . . . ?
C5 C6 C7 C8 0.3(6) . . . . ?
C6 C7 C8 C9 -1.4(6) . . . . ?
C7 C8 C9 N3 1.8(6) . . . . ?
C7 C8 C9 C10 -177.7(3) . . . . ?
C8 C9 C10 N4 178.1(3) . . . . ?
C8 C9 C10 C11 0.9(6) . . . . ?
C9 N3 C5 C6 -0.2(5) . . . . ?
C9 C10 C11 C12 177.5(3) . . . . ?
C10 N4 C14 C13 -1.4(5) . . . . ?
C10 N4 C14 C15 176.7(3) . . . . ?
C10 C11 C12 C13 -1.7(6) . . . . ?
C11 C12 C13 C14 1.5(6) . . . . ?
C12 C13 C14 N4 0.0(5) . . . . ?
C12 C13 C14 C15 -177.7(3) . . . . ?
C13 C14 C15 N5 179.6(3) . . . . ?
C13 C14 C15 C16 2.5(5) . . . . ?
C14 N4 C10 C9 -176.3(3) . . . . ?
C14 N4 C10 C11 1.1(5) . . . . ?
C14 C15 C16 C17 176.3(4) . . . . ?
C15 N5 C19 C18 0.6(6) . . . . ?
C15 C16 C17 C18 0.0(6) . . . . ?
C16 C17 C18 C19 0.9(7) . . . . ?
C17 C18 C19 N5 -1.3(7) . . . . ?
C19 N5 C15 C14 -176.9(3) . . . . ?
C19 N5 C15 C16 0.3(5) . . . . ?

loop_
_exptl_oxdiff_crystal_face_indexfrac_h
_exptl_oxdiff_crystal_face_indexfrac_k
_exptl_oxdiff_crystal_face_indexfrac_l
_exptl_oxdiff_crystal_face_x
_exptl_oxdiff_crystal_face_y
_exptl_oxdiff_crystal_face_z
1.9921 11.0052 -13.9701 0.2013 0.7128 0.6845
10.9983 -10.0296 7.9800 -0.2311 -0.9507 0.1402
15.9922 -4.0367 -0.0024 -0.1820 -0.6793 0.7128
6.9824 -6.9765 -14.9973 0.7327 -0.1657 0.6998
12.9948 9.9586 -4.9763 -0.3656 0.1092 0.9218
9.0052 13.9443 4.0217 -0.8026 0.1940 0.5087
-10.9852 0.0030 12.9865 -0.3411 0.0526 -0.9301
-15.9897 0.0330 4.9918 0.0985 0.3988 -0.9239
10.9883 -13.0021 -3.0159 0.3369 -0.8193 0.4368
-6.9915 16.9929 -0.9733 -0.3742 0.9479 -0.0641
-0.9859 -0.0322 16.9858 -0.7073 -0.3617 -0.5724
0.9859 0.0322 -16.9858 0.7073 0.3617 0.5724
14.9989 5.9433 3.0111 -0.6164 -0.3051 0.7144
-13.9891 10.0172 2.0111 -0.1379 0.8155 -0.5929
12.9911 -12.0174 0.9830 0.0943 -0.9352 0.4239
5.9975 -15.0058 6.9714 0.0721 -0.9725 -0.1406
-11.0003 -13.9492 0.9736 0.6278 -0.2455 -0.7591
2.0144 9.9493 14.0053 -0.9633 0.0228 -0.1934
-8.0063 5.0421 -13.9824 0.5919 0.7875 0.1181
-13.9865 0.0173 9.9882 -0.1543 0.2186 -0.9819
14.9989 7.9421 2.0152 -0.6388 -0.1996 0.7737
-2.9843 1.9699 16.9885 -0.7334 -0.2151 -0.6402
-14.9921 -4.9614 4.9840 0.2418 0.1609 -0.9469
6.0059 16.9516 2.0275 -0.7562 0.4603 0.4687
12.0050 1.9416 10.9973 -0.7697 -0.5586 0.2664
-8.0109 -6.9380 -14.0019 0.9827 0.2937 -0.0526
